data_4003177
loop_
_publ_author_name
'Khatua, Sajal'
'Goswami, Soumyabrata'
'Biswas, Soumava'
'Tomar, Kapil'
'Jena, Himanshu Sekhar'
'Konar, Sanjit'

_publ_section_title
;
 Stable Multiresponsive Luminescent MOF for Colorimetric Detection of
 Small Molecules in Selective and Reversible Manner
;
_journal_issue 15
_journal_name_full 'Chemistry of Materials'
_journal_page_first 5349
_journal_paper_doi 10.1021/acs.chemmater.5b01773
_journal_volume 27
_journal_year 2015
_chemical_formula_moiety '2(C22 H17 Cu I N3 O), C6 H4 Cl'
_chemical_formula_sum 'C50 H38 Cl Cu2 I2 N6 O2'
_chemical_formula_weight 1171.21
_space_group_IT_number 15
_space_group_name_Hall '-C 2yc'
_space_group_name_H-M_alt 'C 1 2/c 1'
_symmetry_cell_setting monoclinic
_symmetry_space_group_name_Hall '-C 2yc'
_symmetry_space_group_name_H-M 'C 1 2/c 1'
_atom_sites_solution_hydrogens geom
_atom_sites_solution_primary direct
_atom_sites_solution_secondary difmap
_audit_creation_method SHELXL-97
_cell_angle_alpha 90.00
_cell_angle_beta 112.655(2)
_cell_angle_gamma 90.00
_cell_formula_units_Z 4
_cell_length_a 23.9138(9)
_cell_length_b 12.8156(5)
_cell_length_c 17.6360(6)
_cell_measurement_reflns_used 123
_cell_measurement_temperature 130(2)
_cell_measurement_theta_max 26.48
_cell_measurement_theta_min 2.63
_cell_volume 4987.9(3)
_computing_cell_refinement 'Bruker Kappa Apex'
_computing_data_collection 'Bruker Kappa Apex'
_computing_data_reduction 'Bruker SAINT'
_computing_molecular_graphics 'Bruker SHELXTL'
_computing_publication_material 'Bruker SHELXTL'
_computing_structure_refinement 'SHELXL-97 (Sheldrick, 2008)'
_computing_structure_solution 'SHELXS-97 (Sheldrick, 2008)'
_diffrn_ambient_temperature 130(2)
_diffrn_measured_fraction_theta_full 0.998
_diffrn_measured_fraction_theta_max 0.998
_diffrn_measurement_device_type 'CCD area detector'
_diffrn_measurement_method 'phi omega scans'
_diffrn_radiation_monochromator graphite
_diffrn_radiation_source 'fine-focus sealed tube'
_diffrn_radiation_type MoK\a
_diffrn_radiation_wavelength 0.71073
_diffrn_reflns_av_R_equivalents 0.0437
_diffrn_reflns_av_sigmaI/netI 0.0479
_diffrn_reflns_limit_h_max 21
_diffrn_reflns_limit_h_min -28
_diffrn_reflns_limit_k_max 15
_diffrn_reflns_limit_k_min -14
_diffrn_reflns_limit_l_max 20
_diffrn_reflns_limit_l_min -20
_diffrn_reflns_number 15985
_diffrn_reflns_theta_full 25.00
_diffrn_reflns_theta_max 25.00
_diffrn_reflns_theta_min 1.85
_exptl_absorpt_coefficient_mu 2.188
_exptl_absorpt_correction_T_max 0.736
_exptl_absorpt_correction_T_min 0.652
_exptl_absorpt_correction_type multi-scan
_exptl_absorpt_process_details '(SADABS; Bruker, 2000)'
_exptl_crystal_colour black
_exptl_crystal_density_diffrn 1.560
_exptl_crystal_density_method 'not measured'
_exptl_crystal_description block
_exptl_crystal_F_000 2308
_exptl_crystal_size_max 0.23
_exptl_crystal_size_mid 0.19
_exptl_crystal_size_min 0.15
_refine_diff_density_max 1.850
_refine_diff_density_min -0.924
_refine_diff_density_rms 0.180
_refine_ls_extinction_method none
_refine_ls_goodness_of_fit_ref 1.155
_refine_ls_hydrogen_treatment mixed
_refine_ls_matrix_type full
_refine_ls_number_parameters 301
_refine_ls_number_reflns 4383
_refine_ls_number_restraints 94
_refine_ls_restrained_S_all 1.147
_refine_ls_R_factor_all 0.0965
_refine_ls_R_factor_gt 0.0676
_refine_ls_shift/su_max 0.000
_refine_ls_shift/su_mean 0.000
_refine_ls_structure_factor_coef Fsqd
_refine_ls_weighting_details 'calc w=1/[\s^2^(Fo^2^)+(0.1263P)^2^+12.2282P] where P=(Fo^2^+2Fc^2^)/3'
_refine_ls_weighting_scheme calc
_refine_ls_wR_factor_gt 0.2030
_refine_ls_wR_factor_ref 0.2208
_reflns_number_gt 3083
_reflns_number_total 4383
_reflns_threshold_expression >2sigma(I)
_cod_data_source_file cm5b01773_si_012.cif
_cod_data_source_block complex_1f
_cod_original_sg_symbol_H-M 'C 2/c'
_cod_database_code 4003177

loop_
_symmetry_equiv_pos_as_xyz
'x, y, z'
'-x, y, -z+1/2'
'x+1/2, y+1/2, z'
'-x+1/2, y+1/2, -z+1/2'
'-x, -y, -z'
'x, -y, z-1/2'
'-x+1/2, -y+1/2, -z'
'x+1/2, -y+1/2, z-1/2'

loop_
_atom_site_label
_atom_site_type_symbol
_atom_site_fract_x
_atom_site_fract_y
_atom_site_fract_z
_atom_site_U_iso_or_equiv
_atom_site_adp_type
_atom_site_occupancy
_atom_site_symmetry_multiplicity
_atom_site_calc_flag
_atom_site_refinement_flags
C24 C 0.9918(9) 0.442(2) 0.8385(12) 0.24(2) Uani 0.50 1 d PGU
C25 C 0.9619(10) 0.538(2) 0.8217(11) 0.163(9) Uani 0.50 1 d PGU
C26 C 0.9215(8) 0.5635(12) 0.8582(15) 0.162(13) Uani 0.50 1 d PGU
H26 H 0.9016 0.6274 0.8470 0.195 Uiso 0.50 1 calc PR
C27 C 0.9110(9) 0.4935(13) 0.9115(16) 0.117(11) Uani 0.50 1 d PGU
H27 H 0.8840 0.5106 0.9359 0.140 Uiso 0.50 1 calc PR
C28 C 0.9409(9) 0.3980(11) 0.9283(14) 0.41(6) Uani 0.50 1 d PGU
H28 H 0.9338 0.3512 0.9639 0.487 Uiso 0.50 1 calc PR
C29 C 0.9813(6) 0.3725(11) 0.8918(14) 0.089(5) Uani 0.50 1 d PGU
H29 H 1.0012 0.3086 0.9030 0.107 Uiso 0.50 1 calc PR
Cu1 Cu 0.50189(5) 0.55048(8) 0.06532(6) 0.0459(3) Uani 1 1 d U
I1 I 0.45321(3) 0.36223(5) 0.03602(4) 0.0534(3) Uani 1 1 d U
Cl1 Cl 1.0000 0.5024(8) 0.7500 0.193(4) Uani 1 2 d SU
O1 O 0.7949(4) 0.1263(5) 0.7779(4) 0.078(2) Uani 1 1 d U
N1 N 0.5700(3) 0.5498(6) 0.1774(4) 0.0484(17) Uani 1 1 d U
N2 N 0.9316(3) 0.8519(5) 0.5527(4) 0.0487(18) Uani 1 1 d U
N3 N 0.7544(3) 0.6098(5) 0.4342(4) 0.0404(15) Uani 1 1 d U
C1 C 0.6163(4) 0.6160(7) 0.1993(6) 0.053(2) Uani 1 1 d U
H1 H 0.6167 0.6665 0.1616 0.063 Uiso 1 1 calc R
C2 C 0.6645(4) 0.6138(7) 0.2760(5) 0.052(2) Uani 1 1 d U
H2 H 0.6965 0.6604 0.2881 0.062 Uiso 1 1 calc R
C3 C 0.6637(4) 0.5402(6) 0.3342(5) 0.0414(17) Uani 1 1 d U
C4 C 0.6139(4) 0.4733(8) 0.3117(5) 0.061(3) Uani 1 1 d U
H4 H 0.6109 0.4241 0.3487 0.073 Uiso 1 1 calc R
C5 C 0.5690(4) 0.4807(8) 0.2338(5) 0.058(2) Uani 1 1 d U
H5 H 0.5363 0.4352 0.2198 0.069 Uiso 1 1 calc R
C6 C 0.7141(4) 0.5323(6) 0.4162(4) 0.0389(17) Uani 1 1 d U
C7 C 0.7195(3) 0.4473(6) 0.4676(5) 0.0388(17) Uani 1 1 d U
H7 H 0.6910 0.3940 0.4513 0.047 Uiso 1 1 calc R
C8 C 0.7674(4) 0.4422(6) 0.5428(5) 0.0412(17) Uani 1 1 d U
C9 C 0.8098(4) 0.5238(6) 0.5629(5) 0.0424(18) Uani 1 1 d U
H9 H 0.8430 0.5235 0.6126 0.051 Uiso 1 1 calc R
C10 C 0.8014(4) 0.6059(7) 0.5070(5) 0.0443(18) Uani 1 1 d U
C11 C 0.8449(4) 0.6933(7) 0.5237(5) 0.048(2) Uani 1 1 d U
C12 C 0.8937(6) 0.7055(9) 0.6005(6) 0.089(4) Uani 1 1 d U
H12 H 0.8991 0.6586 0.6430 0.107 Uiso 1 1 calc R
C13 C 0.9327(6) 0.7873(9) 0.6114(6) 0.090(4) Uani 1 1 d U
H13 H 0.9621 0.7980 0.6637 0.108 Uiso 1 1 calc R
C14 C 0.8409(4) 0.7665(8) 0.4671(6) 0.063(3) Uani 1 1 d U
H14 H 0.8091 0.7635 0.4159 0.076 Uiso 1 1 calc R
C15 C 0.8834(4) 0.8471(7) 0.4835(6) 0.057(2) Uani 1 1 d U
H15 H 0.8775 0.8990 0.4443 0.068 Uiso 1 1 calc R
C16 C 0.7749(4) 0.3566(6) 0.6019(5) 0.0443(19) Uani 1 1 d U
C17 C 0.7264(4) 0.2943(7) 0.5968(5) 0.0470(19) Uani 1 1 d U
H17 H 0.6892 0.3047 0.5537 0.056 Uiso 1 1 calc R
C18 C 0.7315(5) 0.2165(7) 0.6542(6) 0.053(2) Uani 1 1 d U
H18 H 0.6982 0.1752 0.6489 0.064 Uiso 1 1 calc R
C19 C 0.8306(5) 0.3337(8) 0.6664(6) 0.070(3) Uani 1 1 d U
H19 H 0.8646 0.3724 0.6709 0.085 Uiso 1 1 calc R
C20 C 0.8363(6) 0.2572(8) 0.7219(6) 0.077(3) Uani 1 1 d U
H20 H 0.8740 0.2420 0.7624 0.092 Uiso 1 1 calc R
C21 C 0.7477(6) 0.0631(9) 0.7736(8) 0.089(4) Uani 1 1 d U
H21A H 0.7164 0.1042 0.7802 0.133 Uiso 1 1 calc R
H21B H 0.7617 0.0116 0.8163 0.133 Uiso 1 1 calc R
H21C H 0.7320 0.0289 0.7211 0.133 Uiso 1 1 calc R
C22 C 0.7848(5) 0.2012(7) 0.7176(5) 0.058(2) Uani 1 1 d U

loop_
_atom_site_aniso_label
_atom_site_aniso_U_11
_atom_site_aniso_U_22
_atom_site_aniso_U_33
_atom_site_aniso_U_23
_atom_site_aniso_U_13
_atom_site_aniso_U_12
C24 0.21(4) 0.33(4) 0.26(4) 0.01(3) 0.18(4) 0.02(3)
C25 0.10(2) 0.28(3) 0.053(13) 0.075(17) -0.037(9) -0.077(19)
C26 0.038(14) 0.12(2) 0.27(4) 0.12(2) -0.007(15) 0.039(14)
C27 0.090(18) 0.047(13) 0.25(4) 0.015(15) 0.11(2) 0.028(12)
C28 0.80(14) 0.10(3) 0.67(12) 0.20(5) 0.67(12) 0.25(5)
C29 0.019(8) 0.067(12) 0.162(15) -0.089(9) 0.014(11) -0.028(8)
Cu1 0.0410(6) 0.0428(6) 0.0464(6) -0.0008(4) 0.0085(5) 0.0055(5)
I1 0.0532(4) 0.0462(4) 0.0617(4) -0.0010(3) 0.0231(3) -0.0062(3)
Cl1 0.218(9) 0.192(8) 0.108(5) 0.000 -0.006(5) 0.000
O1 0.133(7) 0.054(4) 0.047(4) 0.011(3) 0.035(4) 0.004(4)
N1 0.039(4) 0.049(4) 0.049(4) 0.004(3) 0.008(3) 0.000(3)
N2 0.050(4) 0.049(4) 0.038(3) -0.002(3) 0.007(3) -0.018(3)
N3 0.038(4) 0.041(4) 0.040(3) 0.002(3) 0.012(3) -0.003(3)
C1 0.057(5) 0.036(5) 0.050(4) 0.011(4) 0.003(4) -0.005(4)
C2 0.049(5) 0.042(5) 0.051(4) 0.005(4) 0.004(4) -0.010(4)
C3 0.035(4) 0.043(5) 0.041(4) -0.001(3) 0.010(3) 0.000(3)
C4 0.048(5) 0.085(7) 0.046(4) 0.019(4) 0.014(4) -0.022(5)
C5 0.037(5) 0.076(7) 0.050(4) 0.015(4) 0.005(4) -0.018(4)
C6 0.043(4) 0.038(4) 0.037(4) -0.004(3) 0.017(3) -0.003(3)
C7 0.039(4) 0.033(4) 0.041(4) -0.001(3) 0.011(3) -0.002(3)
C8 0.051(5) 0.034(4) 0.040(4) -0.005(3) 0.020(3) -0.002(3)
C9 0.046(5) 0.041(4) 0.035(4) 0.002(3) 0.010(3) -0.004(3)
C10 0.044(4) 0.045(5) 0.043(4) 0.002(3) 0.015(3) -0.007(3)
C11 0.051(5) 0.045(5) 0.041(4) 0.002(3) 0.010(4) -0.006(4)
C12 0.102(9) 0.075(8) 0.050(5) 0.027(5) -0.015(5) -0.041(6)
C13 0.091(8) 0.083(8) 0.054(5) 0.024(5) -0.019(5) -0.041(6)
C14 0.042(5) 0.074(7) 0.056(5) 0.019(4) 0.000(4) -0.020(4)
C15 0.047(5) 0.052(6) 0.058(5) 0.016(4) 0.005(4) -0.002(4)
C16 0.062(5) 0.028(4) 0.039(4) -0.007(3) 0.015(4) -0.001(3)
C17 0.046(4) 0.046(5) 0.049(4) 0.002(3) 0.019(4) 0.005(4)
C18 0.064(5) 0.043(5) 0.068(5) 0.008(4) 0.043(4) 0.009(4)
C19 0.079(6) 0.044(5) 0.064(6) 0.004(4) 0.001(5) -0.015(5)
C20 0.088(7) 0.052(6) 0.057(6) 0.010(4) -0.009(5) -0.006(5)
C21 0.123(10) 0.074(8) 0.100(9) 0.043(7) 0.077(8) 0.032(6)
C22 0.092(6) 0.046(5) 0.037(4) 0.003(3) 0.025(4) 0.007(4)

loop_
_atom_type_symbol
_atom_type_description
_atom_type_scat_dispersion_real
_atom_type_scat_dispersion_imag
_atom_type_scat_source
C C 0.0033 0.0016 'International Tables Vol C Tables 4.2.6.8 and 6.1.1.4'
H H 0.0000 0.0000 'International Tables Vol C Tables 4.2.6.8 and 6.1.1.4'
N N 0.0061 0.0033 'International Tables Vol C Tables 4.2.6.8 and 6.1.1.4'
O O 0.0106 0.0060 'International Tables Vol C Tables 4.2.6.8 and 6.1.1.4'
Cl Cl 0.1484 0.1585 'International Tables Vol C Tables 4.2.6.8 and 6.1.1.4'
Cu Cu 0.3201 1.2651 'International Tables Vol C Tables 4.2.6.8 and 6.1.1.4'
I I -0.4742 1.8119 'International Tables Vol C Tables 4.2.6.8 and 6.1.1.4'

loop_
_geom_angle_atom_site_label_1
_geom_angle_atom_site_label_2
_geom_angle_atom_site_label_3
_geom_angle
_geom_angle_site_symmetry_1
_geom_angle_site_symmetry_3
C25 C24 C29 120.0 . .
C25 C24 Cl1 70.2(15) . .
C29 C24 Cl1 163.9(15) . .
C26 C25 C24 120.0 . .
C27 C26 C25 120.0 . .
C27 C26 H26 120.0 . .
C25 C26 H26 120.0 . .
C26 C27 C28 120.0 . .
C26 C27 H27 120.0 . .
C28 C27 H27 120.0 . .
C29 C28 C27 120.0 . .
C29 C28 H28 120.0 . .
C27 C28 H28 120.0 . .
C28 C29 C24 120.0 . .
C28 C29 H29 120.0 . .
C24 C29 H29 120.0 . .
N1 Cu1 N2 115.5(3) . 8_465
N1 Cu1 Cu1 127.0(2) . 5_665
N2 Cu1 Cu1 117.4(2) 8_465 5_665
N1 Cu1 I1 108.4(2) . .
N2 Cu1 I1 104.9(2) 8_465 .
Cu1 Cu1 I1 60.82(4) 5_665 .
N1 Cu1 I1 106.1(2) . 5_665
N2 Cu1 I1 101.4(2) 8_465 5_665
Cu1 Cu1 I1 60.12(4) 5_665 5_665
I1 Cu1 I1 120.94(4) . 5_665
Cu1 I1 Cu1 59.06(4) . 5_665
C24 Cl1 C24 130.0(15) . 2_756
C24 Cl1 C25 157(2) . 2_756
C24 Cl1 C25 44.2(14) 2_756 2_756
C22 O1 C21 118.2(9) . .
C1 N1 C5 117.3(7) . .
C1 N1 Cu1 123.2(6) . .
C5 N1 Cu1 119.5(6) . .
C13 N2 C15 116.4(8) . .
C13 N2 Cu1 122.2(6) . 8_566
C15 N2 Cu1 121.3(6) . 8_566
C6 N3 C10 117.5(7) . .
N1 C1 C2 123.4(8) . .
N1 C1 H1 118.3 . .
C2 C1 H1 118.3 . .
C1 C2 C3 119.0(8) . .
C1 C2 H2 120.5 . .
C3 C2 H2 120.5 . .
C4 C3 C2 117.2(7) . .
C4 C3 C6 121.2(7) . .
C2 C3 C6 121.6(7) . .
C5 C4 C3 119.5(8) . .
C5 C4 H4 120.3 . .
C3 C4 H4 120.3 . .
N1 C5 C4 123.6(8) . .
N1 C5 H5 118.2 . .
C4 C5 H5 118.2 . .
N3 C6 C7 123.3(7) . .
N3 C6 C3 114.9(7) . .
C7 C6 C3 121.7(7) . .
C6 C7 C8 119.9(7) . .
C6 C7 H7 120.0 . .
C8 C7 H7 120.0 . .
C7 C8 C9 117.2(7) . .
C7 C8 C16 123.0(7) . .
C9 C8 C16 119.8(7) . .
C10 C9 C8 119.3(7) . .
C10 C9 H9 120.4 . .
C8 C9 H9 120.4 . .
N3 C10 C9 122.7(7) . .
N3 C10 C11 115.3(7) . .
C9 C10 C11 122.0(7) . .
C14 C11 C12 115.4(8) . .
C14 C11 C10 122.4(8) . .
C12 C11 C10 122.1(8) . .
C13 C12 C11 119.1(9) . .
C13 C12 H12 120.5 . .
C11 C12 H12 120.5 . .
N2 C13 C12 124.4(9) . .
N2 C13 H13 117.8 . .
C12 C13 H13 117.8 . .
C11 C14 C15 121.4(8) . .
C11 C14 H14 119.3 . .
C15 C14 H14 119.3 . .
N2 C15 C14 122.2(8) . .
N2 C15 H15 118.9 . .
C14 C15 H15 118.9 . .
C17 C16 C19 116.2(8) . .
C17 C16 C8 120.8(8) . .
C19 C16 C8 123.0(8) . .
C18 C17 C16 122.0(8) . .
C18 C17 H17 119.0 . .
C16 C17 H17 119.0 . .
C22 C18 C17 119.8(9) . .
C22 C18 H18 120.1 . .
C17 C18 H18 120.1 . .
C20 C19 C16 122.4(10) . .
C20 C19 H19 118.8 . .
C16 C19 H19 118.8 . .
C19 C20 C22 119.3(10) . .
C19 C20 H20 120.4 . .
C22 C20 H20 120.4 . .
O1 C21 H21A 109.5 . .
O1 C21 H21B 109.5 . .
H21A C21 H21B 109.5 . .
O1 C21 H21C 109.5 . .
H21A C21 H21C 109.5 . .
H21B C21 H21C 109.5 . .
C18 C22 O1 124.6(10) . .
C18 C22 C20 120.1(8) . .
O1 C22 C20 115.1(9) . .

loop_
_geom_bond_atom_site_label_1
_geom_bond_atom_site_label_2
_geom_bond_distance
_geom_bond_site_symmetry_2
C24 C25 1.3900 .
C24 C29 1.3900 .
C24 Cl1 1.82(2) .
C25 C26 1.3900 .
C26 C27 1.3900 .
C26 H26 0.9300 .
C27 C28 1.3900 .
C27 H27 0.9300 .
C28 C29 1.3900 .
C28 H28 0.9300 .
C29 H29 0.9300 .
Cu1 N1 2.020(7) .
Cu1 N2 2.038(7) 8_465
Cu1 Cu1 2.613(2) 5_665
Cu1 I1 2.6418(12) .
Cu1 I1 2.6602(12) 5_665
I1 Cu1 2.6602(12) 5_665
Cl1 C24 1.82(2) 2_756
Cl1 C25 1.88(3) 2_756
O1 C22 1.384(11) .
O1 C21 1.366(14) .
N1 C1 1.330(11) .
N1 C5 1.338(11) .
N2 C13 1.318(12) .
N2 C15 1.317(11) .
N2 Cu1 2.038(7) 8_566
N3 C6 1.335(10) .
N3 C10 1.343(10) .
C1 C2 1.399(12) .
C1 H1 0.9300 .
C2 C3 1.399(12) .
C2 H2 0.9300 .
C3 C4 1.395(12) .
C3 C6 1.487(10) .
C4 C5 1.383(12) .
C4 H4 0.9300 .
C5 H5 0.9300 .
C6 C7 1.391(11) .
C7 C8 1.380(10) .
C7 H7 0.9300 .
C8 C9 1.404(11) .
C8 C16 1.475(11) .
C9 C10 1.402(11) .
C9 H9 0.9300 .
C10 C11 1.478(12) .
C11 C14 1.347(12) .
C11 C12 1.415(12) .
C12 C13 1.367(14) .
C12 H12 0.9300 .
C13 H13 0.9300 .
C14 C15 1.399(13) .
C14 H14 0.9300 .
C15 H15 0.9300 .
C16 C17 1.382(12) .
C16 C19 1.409(13) .
C17 C18 1.393(12) .
C17 H17 0.9300 .
C18 C22 1.347(13) .
C18 H18 0.9300 .
C19 C20 1.354(14) .
C19 H19 0.9300 .
C20 C22 1.402(16) .
C20 H20 0.9300 .
C21 H21A 0.9600 .
C21 H21B 0.9600 .
C21 H21C 0.9600 .

loop_
_geom_torsion_atom_site_label_1
_geom_torsion_atom_site_label_2
_geom_torsion_atom_site_label_3
_geom_torsion_atom_site_label_4
_geom_torsion
_geom_torsion_site_symmetry_1
_geom_torsion_site_symmetry_4
C29 C24 C25 C26 0.0 . .
Cl1 C24 C25 C26 166.3(15) . .
C24 C25 C26 C27 0.0 . .
C25 C26 C27 C28 0.0 . .
C26 C27 C28 C29 0.0 . .
C27 C28 C29 C24 0.0 . .
C25 C24 C29 C28 0.0 . .
Cl1 C24 C29 C28 -126(5) . .
N1 Cu1 I1 Cu1 -122.7(2) . 5_665
N2 Cu1 I1 Cu1 113.4(2) 8_465 5_665
I1 Cu1 I1 Cu1 0.0 5_665 5_665
C25 C24 Cl1 C24 -149.8(6) . 2_756
C29 C24 Cl1 C24 -18(4) . 2_756
C25 C24 Cl1 C25 145(6) . 2_756
C29 C24 Cl1 C25 -83(4) . 2_756
N2 Cu1 N1 C1 -87.3(8) 8_465 .
Cu1 Cu1 N1 C1 88.6(7) 5_665 .
I1 Cu1 N1 C1 155.5(7) . .
I1 Cu1 N1 C1 24.2(7) 5_665 .
N2 Cu1 N1 C5 91.9(8) 8_465 .
Cu1 Cu1 N1 C5 -92.2(7) 5_665 .
I1 Cu1 N1 C5 -25.3(8) . .
I1 Cu1 N1 C5 -156.7(7) 5_665 .
C5 N1 C1 C2 2.8(14) . .
Cu1 N1 C1 C2 -178.0(7) . .
N1 C1 C2 C3 -1.8(15) . .
C1 C2 C3 C4 -0.4(13) . .
C1 C2 C3 C6 178.7(8) . .
C2 C3 C4 C5 1.4(14) . .
C6 C3 C4 C5 -177.7(9) . .
C1 N1 C5 C4 -1.7(15) . .
Cu1 N1 C5 C4 179.0(8) . .
C3 C4 C5 N1 -0.4(17) . .
C10 N3 C6 C7 -1.9(12) . .
C10 N3 C6 C3 -179.0(7) . .
C4 C3 C6 N3 -170.9(8) . .
C2 C3 C6 N3 10.1(11) . .
C4 C3 C6 C7 12.0(12) . .
C2 C3 C6 C7 -167.1(8) . .
N3 C6 C7 C8 2.3(12) . .
C3 C6 C7 C8 179.2(7) . .
C6 C7 C8 C9 -1.5(11) . .
C6 C7 C8 C16 177.6(8) . .
C7 C8 C9 C10 0.6(12) . .
C16 C8 C9 C10 -178.5(8) . .
C6 N3 C10 C9 0.9(12) . .
C6 N3 C10 C11 179.6(7) . .
C8 C9 C10 N3 -0.3(13) . .
C8 C9 C10 C11 -178.9(8) . .
N3 C10 C11 C14 -6.0(13) . .
C9 C10 C11 C14 172.7(9) . .
N3 C10 C11 C12 174.1(10) . .
C9 C10 C11 C12 -7.2(15) . .
C14 C11 C12 C13 -0.9(18) . .
C10 C11 C12 C13 179.0(12) . .
C15 N2 C13 C12 12(2) . .
Cu1 N2 C13 C12 -165.2(12) 8_566 .
C11 C12 C13 N2 -6(2) . .
C12 C11 C14 C15 1.6(16) . .
C10 C11 C14 C15 -178.4(10) . .
C13 N2 C15 C14 -11.0(16) . .
Cu1 N2 C15 C14 166.2(8) 8_566 .
C11 C14 C15 N2 4.6(17) . .
C7 C8 C16 C17 -19.5(12) . .
C9 C8 C16 C17 159.6(8) . .
C7 C8 C16 C19 161.0(9) . .
C9 C8 C16 C19 -19.9(13) . .
C19 C16 C17 C18 2.9(13) . .
C8 C16 C17 C18 -176.7(8) . .
C16 C17 C18 C22 0.8(13) . .
C17 C16 C19 C20 -1.9(15) . .
C8 C16 C19 C20 177.7(10) . .
C16 C19 C20 C22 -2.6(17) . .
C17 C18 C22 O1 -179.9(8) . .
C17 C18 C22 C20 -5.5(14) . .
C21 O1 C22 C18 -0.1(14) . .
C21 O1 C22 C20 -174.8(10) . .
C19 C20 C22 C18 6.4(16) . .
C19 C20 C22 O1 -178.6(9) . .
